data_7059718
loop_
_publ_author_name
'Garc\'ia-Raso, Angel'
'Terr\'on, Angel'
'Balle, Bartomeu'
'L\'opez-Zafra, Adela'
'Frontera, Antonio'
'Barcel\'o-Oliver, Miquel'
'Fiol, Juan J.'

_publ_section_title
;
 Crystal structures of N6-modified-amino acid nucleobase analogs(iii):
 adenine--valeric acid, adenine--hexanoic acid and adenine--gabapentine
;
_journal_issue 28
_journal_name_full 'New Journal of Chemistry'
_journal_page_first 12236
_journal_page_last 12246
_journal_paper_doi 10.1039/D0NJ02538K
_journal_volume 44
_journal_year 2020
_chemical_formula_moiety 'C14 H19 N5 O2, H2 O'
_chemical_formula_sum 'C14 H21 N5 O3'
_chemical_formula_weight 307.36
_space_group_crystal_system monoclinic
_space_group_IT_number 14
_space_group_name_Hall '-P 2yn'
_space_group_name_H-M_alt 'P 1 21/n 1'
_atom_sites_solution_hydrogens mixed
_atom_sites_solution_primary dual
_audit_creation_date 2020-06-17
_audit_creation_method
;
Olex2 1.3
(compiled 2020.02.04 svn.rd84adfe8 for OlexSys, GUI svn.r6032)
;
_audit_update_record
;
2020-06-17 deposited with the CCDC.	2020-06-22 downloaded from the CCDC.
;
_cell_angle_alpha 90
_cell_angle_beta 108.2710(10)
_cell_angle_gamma 90
_cell_formula_units_Z 4
_cell_length_a 12.3472(5)
_cell_length_b 6.8033(3)
_cell_length_c 18.2781(7)
_cell_measurement_reflns_used 9945
_cell_measurement_temperature 100.0
_cell_measurement_theta_max 72.156
_cell_measurement_theta_min 3.830
_cell_volume 1457.98(10)
_computing_cell_refinement 'Bruker Apex3, 2016'
_computing_data_collection 'Bruker Apex3, 2016'
_computing_data_reduction 'SAINT v8.40A (Bruker, 2019)'
_computing_molecular_graphics 'Olex2 1.3 (Dolomanov et al., 2009)'
_computing_publication_material 'Olex2 1.3 (Dolomanov et al., 2009)'
_computing_structure_refinement 'XL  (Sheldrick, 2008)'
_computing_structure_solution 'XT  (Sheldrick, 2015)'
_diffrn_ambient_temperature 100.0
_diffrn_measured_fraction_theta_full 0.995
_diffrn_measured_fraction_theta_max 0.995
_diffrn_measurement_device_type 'D8 Venture'
_diffrn_measurement_method '\f and \w scans'
_diffrn_radiation_monochromator multilayer
_diffrn_radiation_type CuK\a
_diffrn_radiation_wavelength 1.54178
_diffrn_reflns_av_R_equivalents 0.0434
_diffrn_reflns_av_unetI/netI 0.0383
_diffrn_reflns_Laue_measured_fraction_full 0.995
_diffrn_reflns_Laue_measured_fraction_max 0.995
_diffrn_reflns_limit_h_max 14
_diffrn_reflns_limit_h_min -14
_diffrn_reflns_limit_k_max 8
_diffrn_reflns_limit_k_min -8
_diffrn_reflns_limit_l_max 21
_diffrn_reflns_limit_l_min -21
_diffrn_reflns_number 15779
_diffrn_reflns_point_group_measured_fraction_full 0.995
_diffrn_reflns_point_group_measured_fraction_max 0.995
_diffrn_reflns_theta_full 66.508
_diffrn_reflns_theta_max 66.508
_diffrn_reflns_theta_min 3.831
_diffrn_source 'high brilliance microfocus sealed tube'
_diffrn_source_current 1.2
_diffrn_source_power 0.06
_diffrn_source_voltage 50.0
_diffrn_standards_number 0
_exptl_absorpt_coefficient_mu 0.837
_exptl_absorpt_correction_T_max 0.7536
_exptl_absorpt_correction_T_min 0.6392
_exptl_absorpt_correction_type multi-scan
_exptl_absorpt_process_details
;
SADABS-2016/2 (Bruker,2016/2) was used for absorption correction.
wR2(int) was 0.1259 before and 0.0665 after correction.
The Ratio of minimum to maximum transmission is 0.8482.
The \l/2 correction factor is Not present.
;
_exptl_crystal_colour colourless
_exptl_crystal_colour_primary colourless
_exptl_crystal_density_diffrn 1.400
_exptl_crystal_description needle
_exptl_crystal_F_000 656
_exptl_crystal_size_max 0.21
_exptl_crystal_size_mid 0.131
_exptl_crystal_size_min 0.082
_refine_diff_density_max 0.258
_refine_diff_density_min -0.225
_refine_diff_density_rms 0.043
_refine_ls_extinction_method none
_refine_ls_goodness_of_fit_ref 1.065
_refine_ls_hydrogen_treatment mixed
_refine_ls_matrix_type full
_refine_ls_number_parameters 211
_refine_ls_number_reflns 2559
_refine_ls_number_restraints 0
_refine_ls_restrained_S_all 1.065
_refine_ls_R_factor_all 0.0349
_refine_ls_R_factor_gt 0.0340
_refine_ls_shift/su_max 0.001
_refine_ls_shift/su_mean 0.000
_refine_ls_structure_factor_coef Fsqd
_refine_ls_weighting_details 'w=1/[\s^2^(Fo^2^)+(0.0483P)^2^+0.4712P] where P=(Fo^2^+2Fc^2^)/3'
_refine_ls_weighting_scheme calc
_refine_ls_wR_factor_gt 0.0932
_refine_ls_wR_factor_ref 0.0943
_reflns_Friedel_coverage 0.000
_reflns_number_gt 2461
_reflns_number_total 2559
_reflns_threshold_expression 'I > 2\s(I)'
_cod_data_source_file d0nj02538k1.cif
_cod_data_source_block 1_a_CCDC2
_cod_depositor_comments
;Adding full bibliography for 7059716--7059719.cif.

 Adding full bibliography for 7059716--7059719.cif.
;
_cod_database_code 7059718
_shelx_shelxl_version_number 2018/3
_shelx_space_group_comment
;
The symmetry employed for this shelxl refinement is uniquely defined
by the following loop, which should always be used as a source of
symmetry information in preference to the above space-group names.
They are only intended as comments.
;
_shelx_estimated_absorpt_t_max 0.935
_shelx_estimated_absorpt_t_min 0.844
_olex2_refinement_description
;
1. Fixed Uiso
 At 1.2 times of:
  All C(H) groups, All C(H,H) groups
 At 1.5 times of:
  All O(H) groups, All O(H,H) groups
2.a Free rotating group:
 O1W(H1WA,H1WB)
2.b Secondary CH2 refined with riding coordinates:
 C10(H10A,H10B), C12(H12A,H12B), C13(H13A,H13B), C14(H14A,H14B), C15(H15A,
 H15B), C16(H16A,H16B), C17(H17A,H17B)
2.c Aromatic/amide H refined with riding coordinates:
 C2(H2), C8(H8)
2.d Idealised tetrahedral OH refined as rotating group:
 O19(H19)
;
_olex2_exptl_crystal_mounting_method 'cryoloop, covered with Parabar 10320 (formally known as Paratone)'
_olex2_submission_special_instructions 'No special instructions were received'

loop_
_space_group_symop_operation_xyz
'x, y, z'
'-x+1/2, y+1/2, -z+1/2'
'-x, -y, -z'
'x-1/2, -y-1/2, z-1/2'

loop_
_atom_site_label
_atom_site_type_symbol
_atom_site_fract_x
_atom_site_fract_y
_atom_site_fract_z
_atom_site_U_iso_or_equiv
_atom_site_adp_type
_atom_site_occupancy
_atom_site_site_symmetry_order
_atom_site_calc_flag
_atom_site_refinement_flags_posn
_atom_site_refinement_flags_adp
_atom_site_refinement_flags_occupancy
_atom_site_disorder_assembly
_atom_site_disorder_group
N1 N 0.60168(8) 0.72629(15) 0.49166(6) 0.0221(2) Uani 1 1 d . . . . .
C2 C 0.50380(10) 0.77315(18) 0.43813(7) 0.0226(3) Uani 1 1 d . . . . .
H2 H 0.473990 0.898943 0.443792 0.027 Uiso 1 1 calc R U . . .
N3 N 0.44173(8) 0.66866(15) 0.37773(6) 0.0225(2) Uani 1 1 d . . . . .
C4 C 0.49026(9) 0.49273(17) 0.37434(6) 0.0206(3) Uani 1 1 d . . . . .
C5 C 0.59275(9) 0.42640(17) 0.42431(6) 0.0206(3) Uani 1 1 d . . . . .
C6 C 0.64918(9) 0.54954(17) 0.48683(6) 0.0203(3) Uani 1 1 d . . . . .
N7 N 0.61532(8) 0.23805(15) 0.40325(6) 0.0227(2) Uani 1 1 d . . . . .
C8 C 0.52663(10) 0.19705(18) 0.34266(7) 0.0236(3) Uani 1 1 d . . . . .
H8 H 0.518119 0.075841 0.315634 0.028 Uiso 1 1 calc R U . . .
N9 N 0.44888(8) 0.34414(15) 0.32265(6) 0.0225(2) Uani 1 1 d . . . . .
N6 N 0.74634(8) 0.49459(16) 0.54074(6) 0.0211(2) Uani 1 1 d . . . . .
C10 C 0.80190(9) 0.60766(17) 0.60998(6) 0.0205(3) Uani 1 1 d . . . . .
H10A H 0.806634 0.525915 0.655694 0.025 Uiso 1 1 calc R U . . .
H10B H 0.754389 0.723892 0.611452 0.025 Uiso 1 1 calc R U . . .
C11 C 0.92272(9) 0.67732(17) 0.61488(6) 0.0194(3) Uani 1 1 d . . . . .
C12 C 1.00074(9) 0.49742(17) 0.61940(7) 0.0214(3) Uani 1 1 d . . . . .
H12A H 0.993002 0.407669 0.660106 0.026 Uiso 1 1 calc R U . . .
H12B H 0.974722 0.425747 0.569805 0.026 Uiso 1 1 calc R U . . .
C13 C 1.12691(10) 0.55129(18) 0.63670(7) 0.0247(3) Uani 1 1 d . . . . .
H13A H 1.172698 0.429563 0.642133 0.030 Uiso 1 1 calc R U . . .
H13B H 1.136714 0.627564 0.593081 0.030 Uiso 1 1 calc R U . . .
C14 C 1.17030(10) 0.67268(19) 0.71076(7) 0.0263(3) Uani 1 1 d . . . . .
H14A H 1.171371 0.589449 0.755405 0.032 Uiso 1 1 calc R U . . .
H14B H 1.249409 0.716076 0.717625 0.032 Uiso 1 1 calc R U . . .
C15 C 1.09536(10) 0.85231(18) 0.70860(7) 0.0248(3) Uani 1 1 d . . . . .
H15A H 1.103942 0.945647 0.669232 0.030 Uiso 1 1 calc R U . . .
H15B H 1.121065 0.919263 0.759219 0.030 Uiso 1 1 calc R U . . .
C16 C 0.96978(9) 0.79596(17) 0.68987(6) 0.0210(3) Uani 1 1 d . . . . .
H16A H 0.924055 0.917386 0.685694 0.025 Uiso 1 1 calc R U . . .
H16B H 0.960282 0.717586 0.733082 0.025 Uiso 1 1 calc R U . . .
C17 C 0.91825(9) 0.79666(17) 0.54208(6) 0.0208(3) Uani 1 1 d . . . . .
H17A H 0.995469 0.850001 0.549154 0.025 Uiso 1 1 calc R U . . .
H17B H 0.900630 0.704441 0.498002 0.025 Uiso 1 1 calc R U . . .
C18 C 0.83467(9) 0.96485(17) 0.52019(7) 0.0208(3) Uani 1 1 d . . . . .
O18 O 0.81532(7) 1.07989(12) 0.56602(5) 0.0270(2) Uani 1 1 d . . . . .
O19 O 0.78728(7) 0.98244(13) 0.44520(4) 0.0252(2) Uani 1 1 d . . . . .
H19 H 0.736545 1.069525 0.435978 0.038 Uiso 1 1 calc R U . . .
O1W O 0.75270(7) 0.12318(14) 0.70182(5) 0.0304(2) Uani 1 1 d G . . . .
H1WA H 0.694881 0.201900 0.684153 0.046 Uiso 1 1 d G U . . .
H1WB H 0.772600 0.092631 0.661592 0.046 Uiso 1 1 d G U . . .
H9 H 0.3813(15) 0.342(3) 0.2798(10) 0.046(5) Uiso 1 1 d . . . . .
H6 H 0.7629(12) 0.378(2) 0.5410(8) 0.022(3) Uiso 1 1 d . . . . .

loop_
_atom_site_aniso_label
_atom_site_aniso_U_11
_atom_site_aniso_U_22
_atom_site_aniso_U_33
_atom_site_aniso_U_23
_atom_site_aniso_U_13
_atom_site_aniso_U_12
N1 0.0194(5) 0.0233(5) 0.0215(5) 0.0011(4) 0.0036(4) -0.0009(4)
C2 0.0212(6) 0.0237(6) 0.0218(6) 0.0017(4) 0.0052(5) 0.0005(5)
N3 0.0188(5) 0.0258(5) 0.0210(5) 0.0015(4) 0.0036(4) 0.0009(4)
C4 0.0173(5) 0.0249(6) 0.0188(6) 0.0028(4) 0.0046(4) -0.0018(4)
C5 0.0174(5) 0.0234(6) 0.0201(6) 0.0023(4) 0.0048(4) -0.0011(4)
C6 0.0173(5) 0.0233(6) 0.0202(6) 0.0020(4) 0.0058(4) -0.0030(4)
N7 0.0210(5) 0.0230(5) 0.0219(5) -0.0002(4) 0.0035(4) 0.0002(4)
C8 0.0230(6) 0.0232(6) 0.0220(6) -0.0008(5) 0.0034(5) 0.0000(5)
N9 0.0183(5) 0.0262(5) 0.0191(5) 0.0002(4) 0.0003(4) -0.0012(4)
N6 0.0172(5) 0.0209(6) 0.0214(5) -0.0006(4) 0.0006(4) -0.0003(4)
C10 0.0177(5) 0.0231(6) 0.0187(6) 0.0001(4) 0.0027(4) 0.0001(4)
C11 0.0157(5) 0.0214(6) 0.0189(6) 0.0000(4) 0.0020(4) 0.0003(4)
C12 0.0184(6) 0.0219(6) 0.0213(6) -0.0006(4) 0.0027(4) 0.0013(4)
C13 0.0180(6) 0.0274(6) 0.0267(6) -0.0010(5) 0.0041(5) 0.0043(5)
C14 0.0158(6) 0.0316(7) 0.0271(6) -0.0018(5) 0.0007(5) 0.0003(5)
C15 0.0191(6) 0.0270(6) 0.0244(6) -0.0040(5) 0.0014(5) -0.0018(5)
C16 0.0183(6) 0.0231(6) 0.0192(6) -0.0011(4) 0.0023(4) 0.0013(4)
C17 0.0178(5) 0.0233(6) 0.0199(6) 0.0000(4) 0.0037(4) 0.0000(4)
C18 0.0170(5) 0.0223(6) 0.0213(6) 0.0008(5) 0.0037(4) -0.0030(4)
O18 0.0312(5) 0.0236(5) 0.0228(4) -0.0009(3) 0.0037(4) 0.0052(4)
O19 0.0229(4) 0.0296(5) 0.0207(4) 0.0026(3) 0.0033(3) 0.0065(3)
O1W 0.0241(5) 0.0388(5) 0.0232(5) -0.0017(4) 0.0002(4) 0.0106(4)

loop_
_atom_type_symbol
_atom_type_description
_atom_type_scat_dispersion_real
_atom_type_scat_dispersion_imag
_atom_type_scat_source
C C 0.0181 0.0091 'International Tables Vol C Tables 4.2.6.8 and 6.1.1.4'
H H 0.0000 0.0000 'International Tables Vol C Tables 4.2.6.8 and 6.1.1.4'
N N 0.0311 0.0180 'International Tables Vol C Tables 4.2.6.8 and 6.1.1.4'
O O 0.0492 0.0322 'International Tables Vol C Tables 4.2.6.8 and 6.1.1.4'

loop_
_exptl_crystal_face_index_h
_exptl_crystal_face_index_k
_exptl_crystal_face_index_l
_exptl_crystal_face_perp_dist
1.00 1.00 -1.00 0.0960
-1.00 -1.00 1.00 0.0600
1.00 0.00 1.00 0.0520
0.00 0.00 1.00 0.0430
0.00 0.00 -1.00 0.0140
1.00 0.00 -1.00 0.0640
1.00 1.00 1.00 0.1020
-1.00 0.00 -1.00 0.0050
-1.00 0.00 0.00 0.0090
1.00 -1.00 -1.00 0.0680
-1.00 1.00 1.00 0.0850
-1.00 0.00 1.00 0.0200

loop_
_geom_angle_atom_site_label_1
_geom_angle_atom_site_label_2
_geom_angle_atom_site_label_3
_geom_angle
_geom_angle_site_symmetry_1
_geom_angle_site_symmetry_3
_geom_angle_publ_flag
C2 N1 C6 118.44(10) . . ?
N1 C2 H2 115.4 . . ?
N1 C2 N3 129.27(11) . . ?
N3 C2 H2 115.4 . . ?
C2 N3 C4 111.26(10) . . ?
N3 C4 C5 125.92(11) . . ?
N3 C4 N9 127.75(10) . . ?
N9 C4 C5 106.32(10) . . ?
C4 C5 C6 117.25(11) . . ?
C4 C5 N7 109.80(10) . . ?
N7 C5 C6 132.82(10) . . ?
N1 C6 C5 117.79(10) . . ?
N6 C6 N1 120.30(10) . . ?
N6 C6 C5 121.91(11) . . ?
C8 N7 C5 103.97(10) . . ?
N7 C8 H8 123.2 . . ?
N7 C8 N9 113.67(11) . . ?
N9 C8 H8 123.2 . . ?
C4 N9 H9 128.5(11) . . ?
C8 N9 C4 106.23(9) . . ?
C8 N9 H9 125.2(11) . . ?
C6 N6 C10 123.99(10) . . ?
C6 N6 H6 115.9(10) . . ?
C10 N6 H6 117.2(10) . . ?
N6 C10 H10A 108.9 . . ?
N6 C10 H10B 108.9 . . ?
N6 C10 C11 113.37(9) . . ?
H10A C10 H10B 107.7 . . ?
C11 C10 H10A 108.9 . . ?
C11 C10 H10B 108.9 . . ?
C10 C11 C12 109.62(9) . . ?
C10 C11 C17 109.83(9) . . ?
C12 C11 C17 108.42(9) . . ?
C16 C11 C10 107.54(9) . . ?
C16 C11 C12 108.24(9) . . ?
C16 C11 C17 113.14(9) . . ?
C11 C12 H12A 108.9 . . ?
C11 C12 H12B 108.9 . . ?
H12A C12 H12B 107.7 . . ?
C13 C12 C11 113.46(10) . . ?
C13 C12 H12A 108.9 . . ?
C13 C12 H12B 108.9 . . ?
C12 C13 H13A 109.4 . . ?
C12 C13 H13B 109.4 . . ?
H13A C13 H13B 108.0 . . ?
C14 C13 C12 111.24(10) . . ?
C14 C13 H13A 109.4 . . ?
C14 C13 H13B 109.4 . . ?
C13 C14 H14A 109.3 . . ?
C13 C14 H14B 109.3 . . ?
H14A C14 H14B 108.0 . . ?
C15 C14 C13 111.58(10) . . ?
C15 C14 H14A 109.3 . . ?
C15 C14 H14B 109.3 . . ?
C14 C15 H15A 109.3 . . ?
C14 C15 H15B 109.3 . . ?
C14 C15 C16 111.67(10) . . ?
H15A C15 H15B 107.9 . . ?
C16 C15 H15A 109.3 . . ?
C16 C15 H15B 109.3 . . ?
C11 C16 H16A 108.8 . . ?
C11 C16 H16B 108.8 . . ?
C15 C16 C11 113.86(9) . . ?
C15 C16 H16A 108.8 . . ?
C15 C16 H16B 108.8 . . ?
H16A C16 H16B 107.7 . . ?
C11 C17 H17A 107.9 . . ?
C11 C17 H17B 107.9 . . ?
H17A C17 H17B 107.2 . . ?
C18 C17 C11 117.64(9) . . ?
C18 C17 H17A 107.9 . . ?
C18 C17 H17B 107.9 . . ?
O18 C18 C17 124.60(10) . . ?
O18 C18 O19 122.43(11) . . ?
O19 C18 C17 112.90(10) . . ?
C18 O19 H19 109.5 . . ?
H1WA O1W H1WB 104.5 . . ?

loop_
_geom_bond_atom_site_label_1
_geom_bond_atom_site_label_2
_geom_bond_distance
_geom_bond_site_symmetry_2
_geom_bond_publ_flag
N1 C2 1.3335(15) . ?
N1 C6 1.3529(16) . ?
C2 H2 0.9500 . ?
C2 N3 1.3345(15) . ?
N3 C4 1.3486(16) . ?
C4 C5 1.3837(16) . ?
C4 N9 1.3686(15) . ?
C5 C6 1.4120(16) . ?
C5 N7 1.3911(16) . ?
C6 N6 1.3449(15) . ?
N7 C8 1.3202(15) . ?
C8 H8 0.9500 . ?
C8 N9 1.3552(16) . ?
N9 H9 0.949(18) . ?
N6 C10 1.4559(15) . ?
N6 H6 0.820(16) . ?
C10 H10A 0.9900 . ?
C10 H10B 0.9900 . ?
C10 C11 1.5408(15) . ?
C11 C12 1.5437(15) . ?
C11 C16 1.5389(15) . ?
C11 C17 1.5449(16) . ?
C12 H12A 0.9900 . ?
C12 H12B 0.9900 . ?
C12 C13 1.5338(16) . ?
C13 H13A 0.9900 . ?
C13 H13B 0.9900 . ?
C13 C14 1.5318(17) . ?
C14 H14A 0.9900 . ?
C14 H14B 0.9900 . ?
C14 C15 1.5258(17) . ?
C15 H15A 0.9900 . ?
C15 H15B 0.9900 . ?
C15 C16 1.5282(16) . ?
C16 H16A 0.9900 . ?
C16 H16B 0.9900 . ?
C17 H17A 0.9900 . ?
C17 H17B 0.9900 . ?
C17 C18 1.5085(16) . ?
C18 O18 1.2235(15) . ?
C18 O19 1.3161(14) . ?
O19 H19 0.8400 . ?
O1W H1WA 0.8696 . ?
O1W H1WB 0.8704 . ?

loop_
_geom_hbond_atom_site_label_D
_geom_hbond_atom_site_label_H
_geom_hbond_atom_site_label_A
_geom_hbond_distance_DH
_geom_hbond_distance_HA
_geom_hbond_distance_DA
_geom_hbond_angle_DHA
_geom_hbond_site_symmetry_A
_geom_hbond_publ_flag
C16 H16A O18 0.99 2.44 3.1282(14) 125.9 . yes
O19 H19 N7 0.84 1.83 2.6645(13) 171.6 1_565 yes
O1W H1WA N3 0.87 1.92 2.7738(13) 165.1 3_666 yes
O1W H1WB O18 0.87 1.98 2.8372(12) 168.6 1_545 yes
N9 H9 O1W 0.949(18) 1.786(18) 2.7276(13) 171.3(16) 4_565 yes

loop_
_geom_torsion_atom_site_label_1
_geom_torsion_atom_site_label_2
_geom_torsion_atom_site_label_3
_geom_torsion_atom_site_label_4
_geom_torsion
_geom_torsion_site_symmetry_1
_geom_torsion_site_symmetry_2
_geom_torsion_site_symmetry_3
_geom_torsion_site_symmetry_4
_geom_torsion_publ_flag
N1 C2 N3 C4 0.09(17) . . . . ?
N1 C6 N6 C10 5.36(17) . . . . ?
C2 N1 C6 C5 1.02(15) . . . . ?
C2 N1 C6 N6 -178.32(10) . . . . ?
C2 N3 C4 C5 -2.01(16) . . . . ?
C2 N3 C4 N9 177.00(11) . . . . ?
N3 C4 C5 C6 3.34(17) . . . . ?
N3 C4 C5 N7 179.72(10) . . . . ?
N3 C4 N9 C8 -179.48(11) . . . . ?
C4 C5 C6 N1 -2.64(15) . . . . ?
C4 C5 C6 N6 176.69(10) . . . . ?
C4 C5 N7 C8 -0.53(12) . . . . ?
C5 C4 N9 C8 -0.32(12) . . . . ?
C5 C6 N6 C10 -173.95(10) . . . . ?
C5 N7 C8 N9 0.33(13) . . . . ?
C6 N1 C2 N3 0.32(18) . . . . ?
C6 C5 N7 C8 175.09(12) . . . . ?
C6 N6 C10 C11 -118.25(12) . . . . ?
N7 C5 C6 N1 -177.99(11) . . . . ?
N7 C5 C6 N6 1.34(19) . . . . ?
N7 C8 N9 C4 -0.01(14) . . . . ?
N9 C4 C5 C6 -175.85(10) . . . . ?
N9 C4 C5 N7 0.53(12) . . . . ?
N6 C10 C11 C12 -63.22(12) . . . . ?
N6 C10 C11 C16 179.31(9) . . . . ?
N6 C10 C11 C17 55.79(13) . . . . ?
C10 C11 C12 C13 -171.27(9) . . . . ?
C10 C11 C16 C15 172.24(10) . . . . ?
C10 C11 C17 C18 52.38(13) . . . . ?
C11 C12 C13 C14 55.46(13) . . . . ?
C11 C17 C18 O18 40.44(16) . . . . ?
C11 C17 C18 O19 -142.60(10) . . . . ?
C12 C11 C16 C15 53.88(13) . . . . ?
C12 C11 C17 C18 172.13(9) . . . . ?
C12 C13 C14 C15 -53.49(14) . . . . ?
C13 C14 C15 C16 53.15(14) . . . . ?
C14 C15 C16 C11 -54.81(13) . . . . ?
C16 C11 C12 C13 -54.24(12) . . . . ?
C16 C11 C17 C18 -67.79(13) . . . . ?
C17 C11 C12 C13 68.85(12) . . . . ?
C17 C11 C16 C15 -66.30(12) . . . . ?
